data_4110927
loop_
_publ_author_name
'Robert T. Yu'
'Tomislav Rovis'

_publ_section_title
;
 Enantioselective Rhodium-Catalyzed [2+2+2] Cycloaddition of Alkenyl
 Isocyanates and Terminal Alkynes: Application to the Total Synthesis of
 (+)-Lasubine II
;
_journal_name_full 'Journal of the American Chemical Society'
_journal_page_first 12370
_journal_page_last 12371
_journal_paper_doi 10.1021/ja064868m
_journal_volume 128
_journal_year 2006
_chemical_absolute_configuration ad
_chemical_formula_sum 'C14 H14 Br N O'
_chemical_formula_weight 292.17
_chemical_name_systematic
;

 ?

;
_space_group_IT_number 4
_symmetry_cell_setting monoclinic
_symmetry_space_group_name_Hall 'P 2yb'
_symmetry_space_group_name_H-M 'P 1 21 1'
_atom_sites_solution_hydrogens geom
_atom_sites_solution_primary direct
_atom_sites_solution_secondary difmap
_audit_creation_method 'Bruker SHELXTL'
_cell_angle_alpha 90.00
_cell_angle_beta 100.668(4)
_cell_angle_gamma 90.00
_cell_formula_units_Z 6
_cell_length_a 12.5864(8)
_cell_length_b 8.6454(6)
_cell_length_c 17.4451(12)
_cell_measurement_reflns_used 7806
_cell_measurement_temperature 100
_cell_measurement_theta_max 31.25
_cell_measurement_theta_min 2.38
_cell_volume 1865.5(2)
_computing_cell_refinement 'Bruker SMART'
_computing_data_collection 'Bruker SMART'
_computing_data_reduction 'Bruker SAINT'
_computing_molecular_graphics 'Bruker SHELXTL'
_computing_publication_material 'Bruker SHELXTL'
_computing_structure_refinement 'Bruker SHELXTL'
_computing_structure_solution 'Bruker SHELXTL'
_diffrn_ambient_temperature 373(2)
_diffrn_measured_fraction_theta_full 0.997
_diffrn_measured_fraction_theta_max 0.997
_diffrn_measurement_device_type 'Bruker Apex2 CCD area detector'
_diffrn_measurement_method 'phi and omega scans'
_diffrn_radiation_monochromator graphite
_diffrn_radiation_source 'fine-focus sealed tube'
_diffrn_radiation_type MoK\a
_diffrn_radiation_wavelength 0.71073
_diffrn_reflns_av_R_equivalents 0.0498
_diffrn_reflns_av_sigmaI/netI 0.0605
_diffrn_reflns_limit_h_max 18
_diffrn_reflns_limit_h_min -18
_diffrn_reflns_limit_k_max 12
_diffrn_reflns_limit_k_min -12
_diffrn_reflns_limit_l_max 25
_diffrn_reflns_limit_l_min -25
_diffrn_reflns_number 55388
_diffrn_reflns_theta_full 31.53
_diffrn_reflns_theta_max 31.53
_diffrn_reflns_theta_min 1.65
_exptl_absorpt_coefficient_mu 3.288
_exptl_absorpt_correction_T_max 0.7541
_exptl_absorpt_correction_T_min 0.6783
_exptl_absorpt_correction_type multi-scan
_exptl_absorpt_process_details 'SADABS, Sheldrick, 1997'
_exptl_crystal_colour yellow
_exptl_crystal_density_diffrn 1.560
_exptl_crystal_description cube
_exptl_crystal_F_000 888
_exptl_crystal_size_max 0.13
_exptl_crystal_size_mid 0.09
_exptl_crystal_size_min 0.09
_refine_diff_density_max 0.583
_refine_diff_density_min -0.511
_refine_diff_density_rms 0.071
_refine_ls_abs_structure_details 'Flack H D (1983), Acta Cryst. A39, 876-881'
_refine_ls_abs_structure_Flack -0.006(5)
_refine_ls_goodness_of_fit_ref 0.744
_refine_ls_hydrogen_treatment constr
_refine_ls_matrix_type full
_refine_ls_number_parameters 461
_refine_ls_number_reflns 12412
_refine_ls_number_restraints 1
_refine_ls_restrained_S_all 0.744
_refine_ls_R_factor_all 0.0482
_refine_ls_R_factor_gt 0.0327
_refine_ls_shift/su_max 0.002
_refine_ls_shift/su_mean 0.000
_refine_ls_structure_factor_coef Fsqd
_refine_ls_weighting_details 'calc w=1/[\s^2^(Fo^2^)+(0.0737P)^2^+0.0000P] where P=(Fo^2^+2Fc^2^)/3'
_refine_ls_weighting_scheme calc
_refine_ls_wR_factor_gt 0.0806
_refine_ls_wR_factor_ref 0.0895
_reflns_number_gt 10226
_reflns_number_total 12412
_reflns_threshold_expression >2sigma(I)
_cod_data_source_file ja064868msi20060708_041012.cif
_cod_data_source_block rovis23a
_cod_database_code 4110927

loop_
_symmetry_equiv_pos_as_xyz
'x, y, z'
'-x, y+1/2, -z'

loop_
_atom_site_label
_atom_site_type_symbol
_atom_site_fract_x
_atom_site_fract_y
_atom_site_fract_z
_atom_site_U_iso_or_equiv
_atom_site_adp_type
_atom_site_occupancy
_atom_site_symmetry_multiplicity
_atom_site_calc_flag
_atom_site_refinement_flags
Br1 Br 0.13414(2) 0.72161(3) 0.620953(14) 0.02765(6) Uani 1 1 d .
N1 N -0.24770(16) 0.7614(2) 0.27615(11) 0.0166(4) Uani 1 1 d .
O1 O -0.09917(15) 0.9676(2) 0.11190(10) 0.0195(3) Uani 1 1 d .
C1 C -0.14387(19) 0.8026(3) 0.29332(13) 0.0163(4) Uani 1 1 d .
C2 C -0.09333(19) 0.8835(3) 0.24120(13) 0.0176(4) Uani 1 1 d .
H2A H -0.0259 0.9277 0.2590 0.021 Uiso 1 1 calc R
C3 C -0.14232(19) 0.9005(3) 0.16096(13) 0.0166(4) Uani 1 1 d .
C4 C -0.2506(2) 0.8183(3) 0.13638(13) 0.0190(5) Uani 1 1 d .
H4A H -0.2924 0.8713 0.0918 0.023 Uiso 1 1 calc R
H4B H -0.2378 0.7134 0.1205 0.023 Uiso 1 1 calc R
C5 C -0.31560(19) 0.8132(3) 0.20157(13) 0.0184(5) Uani 1 1 d .
H5A H -0.3434 0.9170 0.2088 0.022 Uiso 1 1 calc R
C6 C -0.40963(19) 0.6989(3) 0.18992(14) 0.0197(5) Uani 1 1 d .
H6A H -0.3937 0.6092 0.1606 0.024 Uiso 1 1 calc R
H6B H -0.4754 0.7471 0.1626 0.024 Uiso 1 1 calc R
C7 C -0.4206(2) 0.6535(3) 0.27301(15) 0.0208(5) Uani 1 1 d .
H7A H -0.4622 0.7299 0.2955 0.025 Uiso 1 1 calc R
H7B H -0.4554 0.5534 0.2736 0.025 Uiso 1 1 calc R
C8 C -0.3043(2) 0.6476(3) 0.31734(14) 0.0198(5) Uani 1 1 d .
H8A H -0.3001 0.6764 0.3715 0.024 Uiso 1 1 calc R
H8B H -0.2738 0.5450 0.3150 0.024 Uiso 1 1 calc R
C9 C -0.08079(19) 0.7681(3) 0.37290(13) 0.0170(4) Uani 1 1 d .
C10 C -0.1182(2) 0.8187(3) 0.43939(14) 0.0209(5) Uani 1 1 d .
H10A H -0.1864 0.8634 0.4344 0.025 Uiso 1 1 calc R
C11 C -0.0539(2) 0.8024(3) 0.51292(14) 0.0220(5) Uani 1 1 d .
H11A H -0.0782 0.8375 0.5570 0.026 Uiso 1 1 calc R
C12 C 0.0463(2) 0.7337(3) 0.51963(13) 0.0195(4) Uani 1 1 d .
C13 C 0.0849(2) 0.6772(3) 0.45517(14) 0.0199(5) Uani 1 1 d .
H13A H 0.1520 0.6291 0.4607 0.024 Uiso 1 1 calc R
C14 C 0.0192(2) 0.6954(3) 0.38192(13) 0.0177(4) Uani 1 1 d .
H14A H 0.0429 0.6578 0.3381 0.021 Uiso 1 1 calc R
Br1A Br 0.297647(19) 0.55544(3) 1.307899(12) 0.01990(5) Uani 1 1 d .
N1A N 0.02375(15) 0.7837(2) 0.95120(10) 0.0140(4) Uani 1 1 d .
O1A O 0.21894(16) 0.9322(2) 0.80167(11) 0.0283(4) Uani 1 1 d .
C1A C 0.13086(18) 0.7987(3) 0.97505(13) 0.0146(4) Uani 1 1 d .
C2A C 0.1974(2) 0.8625(3) 0.92831(14) 0.0195(5) Uani 1 1 d .
H2AA H 0.2672 0.8923 0.9507 0.023 Uiso 1 1 calc R
C3A C 0.1605(2) 0.8835(3) 0.84632(14) 0.0209(5) Uani 1 1 d .
C4A C 0.0460(2) 0.8293(3) 0.81440(14) 0.0202(5) Uani 1 1 d .
H4AA H 0.0482 0.7224 0.7979 0.024 Uiso 1 1 calc R
H4AB H 0.0165 0.8905 0.7688 0.024 Uiso 1 1 calc R
C5A C -0.02877(19) 0.8421(3) 0.87350(13) 0.0166(4) Uani 1 1 d .
H5AA H -0.0478 0.9511 0.8785 0.020 Uiso 1 1 calc R
C6A C -0.13260(19) 0.7471(3) 0.85527(14) 0.0205(5) Uani 1 1 d .
H6AA H -0.1900 0.8054 0.8232 0.025 Uiso 1 1 calc R
H6AB H -0.1211 0.6519 0.8285 0.025 Uiso 1 1 calc R
C7A C -0.15976(18) 0.7136(3) 0.93533(14) 0.0209(4) Uani 1 1 d .
H7AA H -0.2063 0.6238 0.9336 0.025 Uiso 1 1 calc R
H7AB H -0.1949 0.8016 0.9545 0.025 Uiso 1 1 calc R
C8A C -0.04882(19) 0.6830(3) 0.98630(14) 0.0169(4) Uani 1 1 d .
H8AA H -0.0483 0.7110 1.0402 0.020 Uiso 1 1 calc R
H8AB H -0.0284 0.5751 0.9839 0.020 Uiso 1 1 calc R
C9A C 0.17637(18) 0.7455(3) 1.05569(12) 0.0147(4) Uani 1 1 d .
C10A C 0.13407(18) 0.8031(3) 1.11900(13) 0.0168(4) Uani 1 1 d .
H10C H 0.0799 0.8777 1.1109 0.020 Uiso 1 1 calc R
C11A C 0.17343(19) 0.7483(3) 1.19405(13) 0.0173(5) Uani 1 1 d .
H11C H 0.1455 0.7862 1.2361 0.021 Uiso 1 1 calc R
C12A C 0.2546(2) 0.6368(3) 1.20594(13) 0.0174(4) Uani 1 1 d .
C13A C 0.29978(19) 0.5823(3) 1.14369(13) 0.0181(5) Uani 1 1 d .
H13C H 0.3557 0.5104 1.1522 0.022 Uiso 1 1 calc R
C14A C 0.25989(19) 0.6373(3) 1.06867(13) 0.0169(4) Uani 1 1 d .
H14C H 0.2893 0.6014 1.0269 0.020 Uiso 1 1 calc R
Br1B Br 0.50950(2) 0.72307(5) 0.981001(16) 0.04118(9) Uani 1 1 d .
N1B N 0.61279(17) 0.5254(2) 0.61758(12) 0.0192(4) Uani 1 1 d .
O1B O 0.32736(16) 0.4358(3) 0.46795(11) 0.0298(4) Uani 1 1 d .
C1B C 0.51719(18) 0.5403(3) 0.64121(13) 0.0175(4) Uani 1 1 d .
C2B C 0.4204(2) 0.5029(3) 0.59345(14) 0.0226(5) Uani 1 1 d .
H2BA H 0.3578 0.4999 0.6147 0.027 Uiso 1 1 calc R
C3B C 0.4132(2) 0.4687(3) 0.51227(14) 0.0218(5) Uani 1 1 d .
C4B C 0.5192(2) 0.4883(4) 0.48169(15) 0.0293(6) Uani 1 1 d .
H4BA H 0.5178 0.4215 0.4368 0.035 Uiso 1 1 calc R
H4BB H 0.5248 0.5943 0.4647 0.035 Uiso 1 1 calc R
C5B C 0.6177(2) 0.4495(4) 0.54296(15) 0.0272(6) Uani 1 1 d .
H5BA H 0.6186 0.3374 0.5514 0.033 Uiso 1 1 calc R
C6B C 0.7266(2) 0.4964(4) 0.52611(15) 0.0292(6) Uani 1 1 d .
H6BA H 0.7216 0.5921 0.4966 0.035 Uiso 1 1 calc R
H6BB H 0.7563 0.4164 0.4973 0.035 Uiso 1 1 calc R
C7B C 0.7955(2) 0.5175(4) 0.60778(16) 0.0310(6) Uani 1 1 d .
H7BA H 0.8201 0.4187 0.6308 0.037 Uiso 1 1 calc R
H7BB H 0.8577 0.5828 0.6061 0.037 Uiso 1 1 calc R
C8B C 0.7174(2) 0.5950(3) 0.65267(16) 0.0240(5) Uani 1 1 d .
H8BA H 0.7360 0.5721 0.7080 0.029 Uiso 1 1 calc R
H8BB H 0.7165 0.7062 0.6454 0.029 Uiso 1 1 calc R
C9B C 0.51651(19) 0.5896(3) 0.72298(14) 0.0179(5) Uani 1 1 d .
C10B C 0.5825(2) 0.5115(3) 0.78474(14) 0.0198(5) Uani 1 1 d .
H10B H 0.6292 0.4342 0.7743 0.024 Uiso 1 1 calc R
C11B C 0.57800(19) 0.5502(4) 0.86136(13) 0.0235(5) Uani 1 1 d .
H11B H 0.6203 0.4975 0.9025 0.028 Uiso 1 1 calc R
C12B C 0.5103(2) 0.6672(3) 0.87565(15) 0.0245(5) Uani 1 1 d .
C13B C 0.4435(2) 0.7461(3) 0.81631(15) 0.0229(5) Uani 1 1 d .
H13B H 0.3974 0.8237 0.8274 0.027 Uiso 1 1 calc R
C14B C 0.4473(2) 0.7053(3) 0.73924(14) 0.0215(5) Uani 1 1 d .
H14B H 0.4031 0.7564 0.6984 0.026 Uiso 1 1 calc R

loop_
_atom_site_aniso_label
_atom_site_aniso_U_11
_atom_site_aniso_U_22
_atom_site_aniso_U_33
_atom_site_aniso_U_23
_atom_site_aniso_U_13
_atom_site_aniso_U_12
Br1 0.03262(14) 0.03325(14) 0.01425(11) 0.00268(11) -0.00307(9) -0.00221(11)
N1 0.0197(10) 0.0188(10) 0.0116(9) 0.0015(7) 0.0036(7) 0.0005(7)
O1 0.0247(9) 0.0176(8) 0.0175(8) 0.0036(7) 0.0074(6) 0.0008(7)
C1 0.0194(11) 0.0165(11) 0.0124(10) -0.0026(8) 0.0017(8) 0.0015(8)
C2 0.0195(11) 0.0177(11) 0.0163(10) -0.0011(9) 0.0054(8) -0.0030(8)
C3 0.0182(10) 0.0157(11) 0.0169(11) 0.0006(9) 0.0055(8) 0.0028(8)
C4 0.0211(12) 0.0237(12) 0.0117(10) 0.0015(9) 0.0019(8) -0.0007(9)
C5 0.0203(11) 0.0195(12) 0.0147(11) 0.0029(8) 0.0015(8) 0.0017(8)
C6 0.0160(10) 0.0251(13) 0.0183(11) 0.0007(9) 0.0038(8) -0.0006(9)
C7 0.0223(12) 0.0209(12) 0.0206(12) -0.0002(9) 0.0077(9) -0.0020(9)
C8 0.0208(12) 0.0236(12) 0.0166(11) 0.0042(9) 0.0078(9) -0.0006(9)
C9 0.0203(11) 0.0166(11) 0.0137(10) 0.0007(8) 0.0020(8) -0.0020(8)
C10 0.0232(12) 0.0223(12) 0.0171(11) -0.0005(9) 0.0033(9) 0.0027(9)
C11 0.0308(14) 0.0206(12) 0.0152(11) -0.0007(9) 0.0056(9) -0.0010(10)
C12 0.0264(12) 0.0189(11) 0.0118(9) 0.0021(9) -0.0002(8) -0.0016(9)
C13 0.0212(12) 0.0197(12) 0.0181(11) 0.0028(9) 0.0021(9) 0.0006(8)
C14 0.0237(11) 0.0154(11) 0.0141(10) 0.0009(8) 0.0040(8) 0.0003(8)
Br1A 0.02068(10) 0.02516(12) 0.01243(10) 0.00303(10) -0.00063(7) -0.00113(10)
N1A 0.0160(9) 0.0142(9) 0.0113(8) 0.0008(7) 0.0008(6) -0.0003(7)
O1A 0.0313(11) 0.0343(11) 0.0208(9) 0.0067(8) 0.0092(8) -0.0052(8)
C1A 0.0179(10) 0.0119(10) 0.0133(10) -0.0024(8) 0.0010(7) -0.0002(8)
C2A 0.0183(11) 0.0234(12) 0.0163(11) 0.0020(9) 0.0022(8) -0.0058(9)
C3A 0.0253(12) 0.0183(11) 0.0196(11) 0.0030(9) 0.0056(9) -0.0021(9)
C4A 0.0265(13) 0.0215(12) 0.0119(10) 0.0029(8) 0.0016(9) 0.0003(9)
C5A 0.0182(11) 0.0157(11) 0.0143(10) 0.0022(8) -0.0010(8) 0.0004(8)
C6A 0.0188(11) 0.0207(13) 0.0192(11) 0.0004(9) -0.0036(8) 0.0004(8)
C7A 0.0148(10) 0.0220(11) 0.0252(11) 0.0014(10) 0.0015(8) 0.0015(9)
C8A 0.0195(11) 0.0142(11) 0.0166(10) 0.0007(8) 0.0022(8) -0.0024(8)
C9A 0.0169(10) 0.0146(11) 0.0125(9) 0.0008(8) 0.0023(7) -0.0023(8)
C10A 0.0176(11) 0.0160(11) 0.0155(11) -0.0009(9) 0.0002(8) -0.0011(8)
C11A 0.0195(11) 0.0196(13) 0.0131(10) -0.0005(8) 0.0034(8) -0.0026(8)
C12A 0.0189(11) 0.0187(12) 0.0133(10) 0.0020(8) -0.0001(8) -0.0033(8)
C13A 0.0167(10) 0.0197(13) 0.0172(10) 0.0005(9) 0.0014(8) -0.0013(8)
C14A 0.0176(11) 0.0206(12) 0.0131(10) 0.0007(9) 0.0046(8) -0.0011(8)
Br1B 0.03200(15) 0.0725(2) 0.01974(13) -0.01617(15) 0.00655(10) -0.00904(16)
N1B 0.0188(10) 0.0224(11) 0.0166(9) -0.0029(8) 0.0037(7) 0.0000(7)
O1B 0.0275(10) 0.0441(12) 0.0157(9) 0.0019(8) -0.0014(7) -0.0059(8)
C1B 0.0185(10) 0.0179(11) 0.0166(10) 0.0003(9) 0.0045(7) 0.0012(9)
C2B 0.0191(12) 0.0323(14) 0.0162(11) -0.0028(10) 0.0029(8) -0.0043(9)
C3B 0.0252(13) 0.0246(13) 0.0151(11) 0.0048(9) 0.0022(9) -0.0001(10)
C4B 0.0279(15) 0.0429(17) 0.0169(12) -0.0005(11) 0.0040(10) 0.0031(11)
C5B 0.0284(14) 0.0368(15) 0.0171(12) -0.0037(10) 0.0066(10) 0.0050(11)
C6B 0.0239(13) 0.0470(17) 0.0182(12) 0.0072(11) 0.0080(10) 0.0108(11)
C7B 0.0236(13) 0.0447(18) 0.0260(14) 0.0037(12) 0.0079(10) 0.0031(11)
C8B 0.0175(12) 0.0276(14) 0.0273(13) 0.0013(10) 0.0049(9) -0.0011(9)
C9B 0.0168(11) 0.0189(12) 0.0183(11) -0.0017(8) 0.0043(8) -0.0021(8)
C10B 0.0159(11) 0.0231(12) 0.0199(11) -0.0002(9) 0.0021(8) -0.0005(8)
C11B 0.0197(11) 0.0327(13) 0.0164(10) 0.0045(11) -0.0005(8) -0.0013(11)
C12B 0.0224(12) 0.0337(14) 0.0176(12) -0.0070(10) 0.0043(9) -0.0111(10)
C13B 0.0237(12) 0.0212(13) 0.0251(12) -0.0062(10) 0.0078(9) -0.0024(9)
C14B 0.0216(11) 0.0214(12) 0.0215(11) -0.0007(10) 0.0039(8) 0.0009(9)

loop_
_atom_type_symbol
_atom_type_description
_atom_type_scat_dispersion_real
_atom_type_scat_dispersion_imag
_atom_type_scat_source
C C 0.0033 0.0016 'International Tables Vol C Tables 4.2.6.8 and 6.1.1.4'
H H 0.0000 0.0000 'International Tables Vol C Tables 4.2.6.8 and 6.1.1.4'
N N 0.0061 0.0033 'International Tables Vol C Tables 4.2.6.8 and 6.1.1.4'
O O 0.0106 0.0060 'International Tables Vol C Tables 4.2.6.8 and 6.1.1.4'
Br Br -0.2901 2.4595 'International Tables Vol C Tables 4.2.6.8 and 6.1.1.4'

loop_
_geom_angle_atom_site_label_1
_geom_angle_atom_site_label_2
_geom_angle_atom_site_label_3
_geom_angle
C1 N1 C8 127.5(2)
C1 N1 C5 119.77(19)
C8 N1 C5 112.06(19)
N1 C1 C2 122.3(2)
N1 C1 C9 119.0(2)
C2 C1 C9 118.6(2)
C1 C2 C3 121.7(2)
O1 C3 C2 124.0(2)
O1 C3 C4 120.4(2)
C2 C3 C4 115.3(2)
C5 C4 C3 112.31(19)
N1 C5 C4 111.21(19)
N1 C5 C6 103.15(19)
C4 C5 C6 115.5(2)
C5 C6 C7 104.08(19)
C8 C7 C6 104.01(19)
N1 C8 C7 103.60(19)
C14 C9 C10 119.0(2)
C14 C9 C1 120.6(2)
C10 C9 C1 120.3(2)
C11 C10 C9 120.3(2)
C12 C11 C10 119.2(2)
C11 C12 C13 122.2(2)
C11 C12 Br1 117.81(18)
C13 C12 Br1 120.01(19)
C12 C13 C14 117.6(2)
C9 C14 C13 121.7(2)
C1A N1A C8A 126.32(19)
C1A N1A C5A 120.21(19)
C8A N1A C5A 112.03(18)
N1A C1A C2A 122.5(2)
N1A C1A C9A 116.8(2)
C2A C1A C9A 120.6(2)
C1A C2A C3A 121.3(2)
O1A C3A C2A 123.4(2)
O1A C3A C4A 120.5(2)
C2A C3A C4A 115.9(2)
C3A C4A C5A 113.1(2)
N1A C5A C4A 111.56(19)
N1A C5A C6A 103.12(18)
C4A C5A C6A 115.6(2)
C7A C6A C5A 103.86(19)
C6A C7A C8A 103.26(19)
N1A C8A C7A 102.99(18)
C14A C9A C10A 119.7(2)
C14A C9A C1A 120.4(2)
C10A C9A C1A 119.9(2)
C11A C10A C9A 119.9(2)
C12A C11A C10A 119.9(2)
C11A C12A C13A 120.7(2)
C11A C12A Br1A 118.11(18)
C13A C12A Br1A 121.12(18)
C14A C13A C12A 119.1(2)
C9A C14A C13A 120.7(2)
C1B N1B C5B 120.0(2)
C1B N1B C8B 127.8(2)
C5B N1B C8B 111.7(2)
N1B C1B C2B 122.1(2)
N1B C1B C9B 118.9(2)
C2B C1B C9B 118.9(2)
C1B C2B C3B 122.1(2)
O1B C3B C2B 123.5(2)
O1B C3B C4B 121.4(2)
C2B C3B C4B 114.9(2)
C5B C4B C3B 112.4(2)
N1B C5B C6B 104.0(2)
N1B C5B C4B 111.3(2)
C6B C5B C4B 117.2(2)
C5B C6B C7B 103.2(2)
C8B C7B C6B 102.8(2)
N1B C8B C7B 102.7(2)
C14B C9B C10B 119.5(2)
C14B C9B C1B 121.1(2)
C10B C9B C1B 119.3(2)
C11B C10B C9B 119.9(2)
C12B C11B C10B 119.2(2)
C11B C12B C13B 122.5(2)
C11B C12B Br1B 118.4(2)
C13B C12B Br1B 119.1(2)
C12B C13B C14B 118.0(2)
C9B C14B C13B 120.8(2)

loop_
_geom_bond_atom_site_label_1
_geom_bond_atom_site_label_2
_geom_bond_distance
Br1 C12 1.906(2)
N1 C1 1.334(3)
N1 C8 1.477(3)
N1 C5 1.487(3)
O1 C3 1.240(3)
C1 C2 1.391(3)
C1 C9 1.496(3)
C2 C3 1.429(3)
C3 C4 1.527(3)
C4 C5 1.519(3)
C5 C6 1.526(3)
C6 C7 1.532(3)
C7 C8 1.525(4)
C9 C14 1.389(3)
C9 C10 1.400(3)
C10 C11 1.391(3)
C11 C12 1.380(4)
C12 C13 1.393(3)
C13 C14 1.397(3)
Br1A C12A 1.896(2)
N1A C1A 1.342(3)
N1A C8A 1.475(3)
N1A C5A 1.482(3)
O1A C3A 1.239(3)
C1A C2A 1.387(3)
C1A C9A 1.490(3)
C2A C3A 1.431(3)
C3A C4A 1.520(4)
C4A C5A 1.523(3)
C5A C6A 1.526(3)
C6A C7A 1.526(3)
C7A C8A 1.533(3)
C9A C14A 1.394(3)
C9A C10A 1.403(3)
C10A C11A 1.394(3)
C11A C12A 1.392(3)
C12A C13A 1.398(3)
C13A C14A 1.396(3)
Br1B C12B 1.902(3)
N1B C1B 1.348(3)
N1B C5B 1.469(3)
N1B C8B 1.474(3)
O1B C3B 1.239(3)
C1B C2B 1.381(3)
C1B C9B 1.490(3)
C2B C3B 1.433(3)
C3B C4B 1.535(4)
C4B C5B 1.517(4)
C5B C6B 1.510(4)
C6B C7B 1.536(4)
C7B C8B 1.521(4)
C9B C14B 1.390(3)
C9B C10B 1.405(3)
C10B C11B 1.389(3)
C11B C12B 1.375(4)
C12B C13B 1.386(4)
C13B C14B 1.400(3)
